data_4347814
loop_
_publ_author_name
'Xiang, Jing'
'Wang, Qian'
'Yiu, Shek-Man'
'Man, Wai-Lun'
'Kwong, Hoi-Ki'
'Lau, Tai-Chu'

_publ_section_title
;
 Aerobic Oxidation of an Osmium(III) N-Hydroxyguanidine Complex To Give
 Nitric Oxide.
;
_journal_issue 10
_journal_name_full 'Inorganic chemistry'
_journal_page_first 5056
_journal_page_last 5061
_journal_paper_doi 10.1021/acs.inorgchem.6b00652
_journal_volume 55
_journal_year 2016
_chemical_absolute_configuration ad
_chemical_formula_moiety 'C24 H20 P, C16 H8 N5 O3 Os'
_chemical_formula_sum 'C40 H28 N5 O3 Os P'
_chemical_formula_weight 847.84
_space_group_crystal_system orthorhombic
_space_group_IT_number 19
_space_group_name_Hall 'P 2ac 2ab'
_space_group_name_H-M_alt 'P 21 21 21'
_atom_sites_solution_hydrogens geom
_atom_sites_solution_primary direct
_atom_sites_solution_secondary difmap
_audit_creation_date 2015-04-16
_audit_creation_method
;
Olex2 1.2
(compiled 2013.11.15 svn.r2834 for OlexSys, GUI svn.r4720)
;
_cell_angle_alpha 90.00
_cell_angle_beta 90.00
_cell_angle_gamma 90.00
_cell_formula_units_Z 4
_cell_length_a 11.3211(3)
_cell_length_b 14.5428(3)
_cell_length_c 21.0676(4)
_cell_measurement_reflns_used 11956
_cell_measurement_temperature 173(2)
_cell_measurement_theta_max 71.4723
_cell_measurement_theta_min 3.0362
_cell_volume 3468.58(13)
_computing_cell_refinement
;
CrysAlisPro, Agilent Technologies,
Version 1.171.35.21 (release 20-01-2012 CrysAlis171 .NET)
(compiled Jan 23 2012,18:06:46)
;
_computing_data_collection
;
CrysAlisPro, Agilent Technologies,
Version 1.171.35.21 (release 20-01-2012 CrysAlis171 .NET)
(compiled Jan 23 2012,18:06:46)
;
_computing_data_reduction
;
CrysAlisPro, Agilent Technologies,
Version 1.171.35.21 (release 20-01-2012 CrysAlis171 .NET)
(compiled Jan 23 2012,18:06:46)
;
_computing_molecular_graphics 'Olex2 (Dolomanov et al., 2009)'
_computing_publication_material 'Olex2 (Dolomanov et al., 2009)'
_computing_structure_refinement 'XL (Sheldrick, 2008)'
_computing_structure_solution 'SHELXS-97 (Sheldrick, 1990)'
_diffrn_ambient_temperature 173(2)
_diffrn_detector_area_resol_mean 16.1270
_diffrn_measured_fraction_theta_full 1.000
_diffrn_measured_fraction_theta_max 1.000
_diffrn_measurement_details
;
#__ type_ start__ end____ width___ exp.time_
  1 omega   -2.00   39.00   1.0000    4.0000
omega____ theta____ kappa____ phi______ frames
    -        0.0000  -19.0000   90.0000 41

#__ type_ start__ end____ width___ exp.time_
  2 omega  -65.00  -18.00   1.0000    4.0000
omega____ theta____ kappa____ phi______ frames
    -        0.0000  -19.0000   90.0000 47

#__ type_ start__ end____ width___ exp.time_
  3 omega   74.00  126.00   1.0000   16.0000
omega____ theta____ kappa____ phi______ frames
    -       55.0000  125.0000  -30.0000 52

#__ type_ start__ end____ width___ exp.time_
  4 omega   74.00  117.00   1.0000   16.0000
omega____ theta____ kappa____ phi______ frames
    -       55.0000  125.0000 -150.0000 43

#__ type_ start__ end____ width___ exp.time_
  5 omega  -62.00    1.00   1.0000   32.0000
omega____ theta____ kappa____ phi______ frames
    -      -64.0000   37.0000   90.0000 63

#__ type_ start__ end____ width___ exp.time_
  6 omega  -63.00  -18.00   1.0000   32.0000
omega____ theta____ kappa____ phi______ frames
    -      -64.0000   37.0000 -150.0000 45

#__ type_ start__ end____ width___ exp.time_
  7 omega   42.00   68.00   1.0000   32.0000
omega____ theta____ kappa____ phi______ frames
    -      110.0000  -25.0000   90.0000 26

#__ type_ start__ end____ width___ exp.time_
  8 omega   64.00   90.00   1.0000   32.0000
omega____ theta____ kappa____ phi______ frames
    -      110.0000 -111.0000    0.0000 26

#__ type_ start__ end____ width___ exp.time_
  9 omega   39.00   72.00   1.0000   32.0000
omega____ theta____ kappa____ phi______ frames
    -      110.0000  -25.0000 -180.0000 33

#__ type_ start__ end____ width___ exp.time_
 10 omega   44.00   70.00   1.0000   32.0000
omega____ theta____ kappa____ phi______ frames
    -      110.0000  -50.0000 -180.0000 26

#__ type_ start__ end____ width___ exp.time_
 11 omega   44.00   77.00   1.0000   32.0000
omega____ theta____ kappa____ phi______ frames
    -      110.0000  -50.0000  150.0000 33

#__ type_ start__ end____ width___ exp.time_
 12 omega   38.00   63.00   1.0000   32.0000
omega____ theta____ kappa____ phi______ frames
    -      110.0000  -37.0000  -60.0000 25

#__ type_ start__ end____ width___ exp.time_
 13 omega   38.00   63.00   1.0000   32.0000
omega____ theta____ kappa____ phi______ frames
    -      110.0000  -37.0000   90.0000 25

#__ type_ start__ end____ width___ exp.time_
 14 omega   39.00   65.00   1.0000   32.0000
omega____ theta____ kappa____ phi______ frames
    -      110.0000  -37.0000   30.0000 26

#__ type_ start__ end____ width___ exp.time_
 15 omega   37.00   68.00   1.0000   32.0000
omega____ theta____ kappa____ phi______ frames
    -      110.0000  -25.0000  120.0000 31

#__ type_ start__ end____ width___ exp.time_
 16 omega   89.00  175.00   1.0000   32.0000
omega____ theta____ kappa____ phi______ frames
    -      110.0000   50.0000  120.0000 86

#__ type_ start__ end____ width___ exp.time_
 17 omega   32.00   77.00   1.0000    4.0000
omega____ theta____ kappa____ phi______ frames
    -        0.0000 -178.0000 -180.0000 45

#__ type_ start__ end____ width___ exp.time_
 18 omega  -29.00   70.00   1.0000    4.0000
omega____ theta____ kappa____ phi______ frames
    -        0.0000   75.0000 -112.0000 99

#__ type_ start__ end____ width___ exp.time_
 19 omega -125.00  -33.00   1.0000   16.0000
omega____ theta____ kappa____ phi______ frames
    -      -55.0000  -51.0000  -46.0000 92

#__ type_ start__ end____ width___ exp.time_
 20 omega   33.00  125.00   1.0000   16.0000
omega____ theta____ kappa____ phi______ frames
    -       55.0000   51.0000   99.0000 92

#__ type_ start__ end____ width___ exp.time_
 21 omega   38.00   90.00   1.0000   32.0000
omega____ theta____ kappa____ phi______ frames
    -      110.0000 -111.0000  150.0000 52

#__ type_ start__ end____ width___ exp.time_
 22 omega   38.00  178.00   1.0000   32.0000
omega____ theta____ kappa____ phi______ frames
    -      110.0000   12.0000  -90.0000 140

#__ type_ start__ end____ width___ exp.time_
 23 omega   40.00   83.00   1.0000   32.0000
omega____ theta____ kappa____ phi______ frames
    -      110.0000  -50.0000 -120.0000 43

#__ type_ start__ end____ width___ exp.time_
 24 omega   76.00  162.00   1.0000   32.0000
omega____ theta____ kappa____ phi______ frames
    -      110.0000   25.0000   30.0000 86
;
_diffrn_measurement_device_type 'Xcalibur, Sapphire3, Gemini ultra'
_diffrn_measurement_method '\w scans'
_diffrn_orient_matrix_UB_11 0.0757153000
_diffrn_orient_matrix_UB_12 0.0874687000
_diffrn_orient_matrix_UB_13 0.0065001000
_diffrn_orient_matrix_UB_21 0.0348948000
_diffrn_orient_matrix_UB_22 -0.0071831000
_diffrn_orient_matrix_UB_23 -0.0706156000
_diffrn_orient_matrix_UB_31 -0.1073997000
_diffrn_orient_matrix_UB_32 0.0592320000
_diffrn_orient_matrix_UB_33 -0.0182556000
_diffrn_radiation_monochromator mirror
_diffrn_radiation_type CuK\a
_diffrn_radiation_wavelength 1.54178
_diffrn_reflns_av_R_equivalents 0.0352
_diffrn_reflns_av_unetI/netI 0.0286
_diffrn_reflns_limit_h_max 13
_diffrn_reflns_limit_h_min -11
_diffrn_reflns_limit_k_max 17
_diffrn_reflns_limit_k_min -17
_diffrn_reflns_limit_l_max 25
_diffrn_reflns_limit_l_min -25
_diffrn_reflns_number 17466
_diffrn_reflns_theta_full 67.00
_diffrn_reflns_theta_max 67.00
_diffrn_reflns_theta_min 3.69
_diffrn_source 'Enhance Ultra (Cu) X-ray Source'
_diffrn_source_current n/a
_diffrn_source_voltage n/a
_exptl_absorpt_coefficient_mu 7.758
_exptl_absorpt_correction_T_max 1.00000
_exptl_absorpt_correction_T_min 0.29493
_exptl_absorpt_correction_type multi-scan
_exptl_absorpt_process_details
;
CrysAlisPro, Agilent Technologies,
Version 1.171.35.21 (release 20-01-2012 CrysAlis171 .NET)
(compiled Jan 23 2012,18:06:46)
Empirical absorption correction using spherical harmonics,
 implemented in SCALE3 ABSPACK scaling algorithm.
;
_exptl_crystal_colour red
_exptl_crystal_density_diffrn 1.624
_exptl_crystal_density_method 'not measured'
_exptl_crystal_description rectangle
_exptl_crystal_F_000 1672
_exptl_crystal_size_max 0.52
_exptl_crystal_size_mid 0.14
_exptl_crystal_size_min 0.03
_refine_diff_density_max 1.172
_refine_diff_density_min -1.255
_refine_diff_density_rms 0.092
_refine_ls_abs_structure_details 'Flack H D (1983), Acta Cryst. A39, 876-881'
_refine_ls_abs_structure_Flack 0.022(10)
_refine_ls_extinction_method none
_refine_ls_goodness_of_fit_ref 1.282
_refine_ls_hydrogen_treatment constr
_refine_ls_matrix_type full
_refine_ls_number_parameters 523
_refine_ls_number_reflns 6065
_refine_ls_number_restraints 162
_refine_ls_restrained_S_all 1.272
_refine_ls_R_factor_all 0.0366
_refine_ls_R_factor_gt 0.0366
_refine_ls_shift/su_max 0.001
_refine_ls_shift/su_mean 0.000
_refine_ls_structure_factor_coef Fsqd
_refine_ls_weighting_details 'calc w=1/[\s^2^(Fo^2^)+(0.0065P)^2^+12.3617P] where P=(Fo^2^+2Fc^2^)/3'
_refine_ls_weighting_scheme calc
_refine_ls_wR_factor_gt 0.0826
_refine_ls_wR_factor_ref 0.0826
_reflns_number_gt 6064
_reflns_number_total 6065
_reflns_threshold_expression >2sigma(I)
_cod_data_source_file ic6b00652_si_004.cif
_cod_data_source_block 010814a_xj
_cod_database_code 4347814
_reflns_odcompleteness_completeness 99.94
_reflns_odcompleteness_iscentric 1
_reflns_odcompleteness_theta 68.13

loop_
_space_group_symop_id
_space_group_symop_operation_xyz
1 'x, y, z'
2 '-x+1/2, -y, z+1/2'
3 '-x, y+1/2, -z+1/2'
4 'x+1/2, -y+1/2, -z'

loop_
_atom_site_label
_atom_site_type_symbol
_atom_site_fract_x
_atom_site_fract_y
_atom_site_fract_z
_atom_site_U_iso_or_equiv
_atom_site_adp_type
_atom_site_occupancy
_atom_site_symmetry_multiplicity
_atom_site_calc_flag
_atom_site_disorder_assembly
_atom_site_disorder_group
_atom_site_refinement_flags_posn
_atom_site_refinement_flags_adp
P1 P 0.89463(13) 0.96629(10) 0.36888(7) 0.0223(3) Uani 1 1 d . . . .
C17 C 0.9630(5) 0.8547(4) 0.3586(3) 0.0271(13) Uani 1 1 d . . . .
C18 C 0.8993(5) 0.7774(4) 0.3754(3) 0.0302(14) Uani 1 1 d . . . .
H18 H 0.8238 0.7835 0.3947 0.036 Uiso 1 1 calc . . R .
C19 C 0.9457(6) 0.6912(5) 0.3642(3) 0.0342(16) Uani 1 1 d . . . .
H19 H 0.9018 0.6379 0.3751 0.041 Uiso 1 1 calc . . R .
C20 C 1.0559(6) 0.6828(5) 0.3370(3) 0.0353(16) Uani 1 1 d . . . .
H20 H 1.0879 0.6233 0.3299 0.042 Uiso 1 1 calc . . R .
C21 C 1.1203(7) 0.7591(5) 0.3200(4) 0.0433(18) Uani 1 1 d . . . .
H21 H 1.1957 0.7526 0.3007 0.052 Uiso 1 1 calc . . R .
C22 C 1.0731(6) 0.8469(5) 0.3316(3) 0.0341(16) Uani 1 1 d . . . .
H22 H 1.1169 0.9004 0.3209 0.041 Uiso 1 1 calc . . R .
C23 C 0.7881(6) 0.9856(4) 0.3074(3) 0.0241(12) Uani 1 1 d . . . .
C24 C 0.7380(6) 0.9115(5) 0.2747(3) 0.0355(16) Uani 1 1 d . . . .
H24 H 0.7634 0.8504 0.2833 0.043 Uiso 1 1 calc . . R .
C25 C 0.6505(6) 0.9277(6) 0.2292(3) 0.0429(16) Uani 1 1 d . . . .
H25 H 0.6156 0.8781 0.2068 0.052 Uiso 1 1 calc . . R .
C26 C 0.6155(6) 1.0176(5) 0.2175(3) 0.0363(16) Uani 1 1 d . . . .
H26 H 0.5547 1.0287 0.1874 0.044 Uiso 1 1 calc . . R .
C27 C 0.6656(5) 1.0897(5) 0.2477(3) 0.0308(15) Uani 1 1 d . . . .
H27 H 0.6408 1.1506 0.2383 0.037 Uiso 1 1 calc . . R .
C28 C 0.7533(5) 1.0744(5) 0.2925(3) 0.0277(12) Uani 1 1 d . . . .
H28 H 0.7898 1.1252 0.3130 0.033 Uiso 1 1 calc . . R .
C29 C 1.0009(5) 1.0578(4) 0.3663(3) 0.0259(14) Uani 1 1 d . . . .
C30 C 1.0557(6) 1.0786(6) 0.3093(3) 0.0384(15) Uani 1 1 d . . . .
H30 H 1.0388 1.0434 0.2724 0.046 Uiso 1 1 calc . . R .
C31 C 1.1354(7) 1.1508(6) 0.3062(4) 0.049(2) Uani 1 1 d . . . .
H31 H 1.1743 1.1653 0.2676 0.059 Uiso 1 1 calc . . R .
C32 C 1.1572(8) 1.2018(6) 0.3608(4) 0.056(2) Uani 1 1 d . . . .
H32 H 1.2101 1.2524 0.3588 0.067 Uiso 1 1 calc . . R .
C33 C 1.1051(7) 1.1812(5) 0.4164(4) 0.0426(18) Uani 1 1 d . . . .
H33 H 1.1232 1.2162 0.4533 0.051 Uiso 1 1 calc . . R .
C34 C 1.0252(6) 1.1091(5) 0.4202(3) 0.0315(15) Uani 1 1 d . . . .
H34 H 0.9874 1.0951 0.4593 0.038 Uiso 1 1 calc . . R .
C35 C 0.8221(5) 0.9658(4) 0.4446(3) 0.0226(13) Uani 1 1 d . . . .
C36 C 0.7217(6) 1.0187(4) 0.4553(3) 0.0302(14) Uani 1 1 d . . . .
H36 H 0.6858 1.0514 0.4213 0.036 Uiso 1 1 calc . . R .
C37 C 0.6739(6) 1.0236(5) 0.5161(4) 0.0396(17) Uani 1 1 d . . . .
H37 H 0.6061 1.0604 0.5237 0.047 Uiso 1 1 calc . . R .
C38 C 0.7243(7) 0.9755(5) 0.5651(3) 0.0439(18) Uani 1 1 d . . . .
H38 H 0.6914 0.9795 0.6065 0.053 Uiso 1 1 calc . . R .
C39 C 0.8211(6) 0.9221(6) 0.5548(3) 0.0413(16) Uani 1 1 d . . . .
H39 H 0.8540 0.8881 0.5890 0.050 Uiso 1 1 calc . . R .
C40 C 0.8727(6) 0.9166(5) 0.4950(3) 0.0360(15) Uani 1 1 d . . . .
H40 H 0.9412 0.8800 0.4884 0.043 Uiso 1 1 calc . . R .
Os1 Os 0.70297(5) 0.42640(4) 0.38310(3) 0.02280(11) Uani 0.80 1 d A 1 . U
N1 N 0.7713(6) 0.2227(4) 0.4206(3) 0.0484(16) Uani 0.80 1 d A 1 . U
C1 C 0.7498(11) 0.2967(6) 0.4087(6) 0.029(2) Uani 0.80 1 d A 1 . U
N3 N 0.6346(13) 0.3412(13) 0.2490(5) 0.039(3) Uani 0.80 1 d A 1 . U
C3 C 0.6630(8) 0.3742(7) 0.2963(4) 0.0262(18) Uani 0.80 1 d A 1 . U
N2 N 0.9724(8) 0.4492(7) 0.3341(6) 0.041(2) Uani 0.80 1 d A 1 . U
C2 C 0.8761(7) 0.4405(6) 0.3500(5) 0.0240(18) Uani 0.80 1 d A 1 . U
N4 N 0.5562(8) 0.4011(7) 0.4082(5) 0.0293(17) Uani 0.80 1 d A 1 . U
O1 O 0.4651(7) 0.3743(7) 0.4229(6) 0.040(2) Uani 0.80 1 d A 1 . U
Os1A Os 0.74829(19) 0.4284(2) 0.37234(11) 0.0255(5) Uani 0.20 1 d A 2 . U
N1A N 0.7713(6) 0.2227(4) 0.4206(3) 0.0484(16) Uani 0.20 1 d A 2 . U
C1A C 0.768(4) 0.2951(15) 0.401(2) 0.026(4) Uani 0.20 1 d A 2 . U
N3A N 0.656(6) 0.350(5) 0.2408(18) 0.034(9) Uani 0.20 1 d A 2 . U
C3A C 0.693(3) 0.377(3) 0.2884(11) 0.029(4) Uani 0.20 1 d A 2 . U
N2A N 0.476(3) 0.398(3) 0.415(3) 0.032(8) Uani 0.20 1 d A 2 . U
C2A C 0.573(2) 0.412(4) 0.401(2) 0.027(5) Uani 0.20 1 d A 2 . U
N4A N 0.9022(16) 0.423(3) 0.3519(18) 0.026(4) Uani 0.20 1 d A 2 . U
O1A O 0.9976(19) 0.420(2) 0.3353(19) 0.037(6) Uani 0.20 1 d A 2 . U
O2 O 0.6776(4) 0.5576(3) 0.3472(2) 0.0353(11) Uani 1 1 d . . . .
O3 O 0.7597(4) 0.5940(3) 0.54372(19) 0.0323(11) Uani 1 1 d A . . .
N5 N 0.7633(5) 0.4900(3) 0.4668(3) 0.0294(12) Uani 1 1 d . . . .
C4 C 0.6451(5) 0.6287(4) 0.3816(4) 0.0305(13) Uani 1 1 d A . . .
C5 C 0.5874(6) 0.7011(5) 0.3496(4) 0.0397(18) Uani 1 1 d . . . .
H5 H 0.5721 0.6966 0.3054 0.048 Uiso 1 1 calc A . R .
C6 C 0.5533(6) 0.7784(5) 0.3829(5) 0.050(2) Uani 1 1 d A . . .
H6 H 0.5151 0.8264 0.3602 0.060 Uiso 1 1 calc . . R .
C7 C 0.5709(7) 0.7900(5) 0.4461(5) 0.050(2) Uani 1 1 d . . . .
H7 H 0.5441 0.8439 0.4672 0.060 Uiso 1 1 calc A . R .
C8 C 0.6288(6) 0.7213(5) 0.4790(4) 0.0375(16) Uani 1 1 d A . . .
H8 H 0.6440 0.7285 0.5231 0.045 Uiso 1 1 calc . . R .
C9 C 0.6658(5) 0.6397(4) 0.4472(3) 0.0278(14) Uani 1 1 d . . . .
C10 C 0.7299(5) 0.5725(5) 0.4840(3) 0.0305(13) Uani 1 1 d A . . .
C11 C 0.8233(5) 0.5183(5) 0.5660(3) 0.0322(15) Uani 1 1 d . . . .
C12 C 0.8729(7) 0.5079(5) 0.6256(4) 0.0449(18) Uani 1 1 d A . . .
H12 H 0.8657 0.5533 0.6578 0.054 Uiso 1 1 calc . . R .
C13 C 0.9335(7) 0.4265(8) 0.6347(3) 0.053(2) Uani 1 1 d . . . .
H13 H 0.9690 0.4146 0.6747 0.063 Uiso 1 1 calc A . R .
C14 C 0.9438(7) 0.3611(6) 0.5861(4) 0.047(2) Uani 1 1 d A . . .
H14 H 0.9884 0.3069 0.5936 0.057 Uiso 1 1 calc . . R .
C15 C 0.8908(7) 0.3733(5) 0.5275(4) 0.0402(17) Uani 1 1 d . . . .
H15 H 0.8972 0.3285 0.4949 0.048 Uiso 1 1 calc A . R .
C16 C 0.8283(5) 0.4536(4) 0.5188(3) 0.0273(14) Uani 1 1 d A . . .

loop_
_atom_site_aniso_label
_atom_site_aniso_U_11
_atom_site_aniso_U_22
_atom_site_aniso_U_33
_atom_site_aniso_U_23
_atom_site_aniso_U_13
_atom_site_aniso_U_12
P1 0.0193(7) 0.0258(7) 0.0220(8) 0.0007(6) -0.0043(6) -0.0006(6)
C17 0.011(3) 0.034(3) 0.036(3) 0.003(3) -0.007(2) 0.001(2)
C18 0.019(3) 0.030(3) 0.042(4) 0.004(3) 0.002(3) -0.003(2)
C19 0.027(4) 0.031(3) 0.045(4) 0.000(3) -0.007(3) 0.001(3)
C20 0.033(4) 0.031(3) 0.042(4) -0.004(3) -0.002(3) 0.006(3)
C21 0.034(4) 0.044(4) 0.053(5) -0.007(4) 0.012(3) 0.007(3)
C22 0.027(4) 0.033(4) 0.043(4) 0.001(3) 0.005(3) -0.005(3)
C23 0.019(3) 0.031(3) 0.023(3) 0.001(2) -0.002(3) 0.002(3)
C24 0.032(4) 0.032(4) 0.043(4) -0.001(3) -0.009(3) -0.001(3)
C25 0.042(4) 0.047(4) 0.040(4) -0.007(4) -0.021(3) 0.000(4)
C26 0.028(4) 0.049(4) 0.031(4) 0.007(3) -0.004(3) 0.003(3)
C27 0.028(3) 0.037(4) 0.027(3) 0.012(3) -0.001(2) 0.001(3)
C28 0.023(3) 0.033(3) 0.027(3) 0.003(3) -0.005(2) -0.002(3)
C29 0.022(3) 0.028(3) 0.027(3) 0.002(3) -0.006(2) -0.002(2)
C30 0.036(4) 0.044(4) 0.035(3) 0.000(4) -0.004(3) -0.012(4)
C31 0.035(4) 0.067(5) 0.044(4) 0.018(4) -0.002(3) -0.020(4)
C32 0.049(5) 0.041(4) 0.077(6) 0.010(4) -0.021(4) -0.016(4)
C33 0.033(4) 0.041(4) 0.054(5) -0.009(4) -0.008(4) -0.008(3)
C34 0.024(3) 0.033(3) 0.038(4) -0.004(3) -0.006(3) -0.001(3)
C35 0.014(3) 0.022(3) 0.032(3) 0.000(2) -0.004(2) 0.002(2)
C36 0.034(4) 0.029(3) 0.028(3) 0.004(3) 0.001(3) 0.000(3)
C37 0.027(4) 0.041(4) 0.050(4) -0.001(3) 0.014(3) 0.006(3)
C38 0.046(5) 0.059(4) 0.027(3) 0.007(3) 0.008(3) -0.007(4)
C39 0.035(4) 0.061(4) 0.028(3) 0.012(4) -0.005(3) 0.000(4)
C40 0.034(4) 0.041(4) 0.034(3) 0.000(3) -0.008(3) 0.007(3)
Os1 0.0248(3) 0.01905(15) 0.0246(2) -0.00271(19) -0.0010(2) -0.0004(2)
N1 0.058(4) 0.028(2) 0.059(4) 0.007(2) -0.008(3) 0.004(3)
C1 0.030(4) 0.027(3) 0.030(4) 0.001(3) -0.002(3) -0.004(2)
N3 0.036(7) 0.047(6) 0.033(4) -0.009(5) -0.002(4) 0.001(5)
C3 0.026(4) 0.027(3) 0.026(3) 0.000(3) 0.005(2) -0.001(3)
N2 0.028(3) 0.039(5) 0.056(5) 0.005(4) 0.010(4) 0.003(4)
C2 0.028(3) 0.024(4) 0.020(3) -0.001(3) 0.002(3) 0.005(3)
N4 0.032(3) 0.026(4) 0.030(3) -0.003(3) 0.004(3) -0.005(3)
O1 0.025(3) 0.052(6) 0.043(5) 0.001(4) 0.003(3) -0.008(3)
Os1A 0.0260(12) 0.0248(7) 0.0256(10) 0.0054(7) 0.0014(8) 0.0046(11)
N1A 0.058(4) 0.028(2) 0.059(4) 0.007(2) -0.008(3) 0.004(3)
C1A 0.027(6) 0.025(4) 0.027(6) 0.000(5) 0.000(5) 0.000(4)
N3A 0.033(13) 0.036(12) 0.032(9) 0.003(9) 0.000(9) -0.005(9)
C3A 0.028(6) 0.029(7) 0.030(4) 0.002(4) 0.002(4) 0.001(5)
N2A 0.028(6) 0.031(13) 0.035(12) 0.003(9) 0.001(8) -0.003(8)
C2A 0.027(4) 0.024(7) 0.028(7) -0.003(5) 0.000(5) -0.002(4)
N4A 0.029(3) 0.026(7) 0.023(6) -0.004(5) 0.005(4) 0.000(5)
O1A 0.027(6) 0.041(12) 0.044(10) -0.003(9) 0.004(8) -0.003(8)
O2 0.045(3) 0.020(2) 0.040(2) -0.0046(19) -0.004(2) 0.0082(19)
O3 0.032(2) 0.039(3) 0.026(2) -0.0073(19) 0.0006(17) -0.0067(19)
N5 0.031(3) 0.027(3) 0.029(3) 0.001(2) -0.004(2) -0.001(2)
C4 0.025(3) 0.023(3) 0.044(4) 0.001(3) -0.005(3) -0.007(2)
C5 0.016(3) 0.032(4) 0.071(5) 0.016(4) -0.010(3) -0.003(3)
C6 0.028(4) 0.033(4) 0.088(6) 0.019(5) 0.002(5) 0.000(3)
C7 0.045(5) 0.027(4) 0.078(6) 0.003(4) 0.020(4) 0.001(3)
C8 0.027(4) 0.028(3) 0.058(5) -0.004(3) 0.013(3) -0.006(3)
C9 0.018(3) 0.022(3) 0.044(4) -0.003(3) 0.002(3) -0.007(2)
C10 0.023(3) 0.025(3) 0.043(3) -0.001(3) 0.004(2) -0.005(3)
C11 0.021(4) 0.038(4) 0.037(4) -0.004(3) 0.002(3) -0.011(3)
C12 0.043(4) 0.059(5) 0.033(4) -0.001(4) 0.000(3) -0.020(4)
C13 0.041(4) 0.078(6) 0.040(4) 0.020(5) -0.019(3) -0.017(5)
C14 0.032(4) 0.049(5) 0.062(5) 0.010(4) -0.011(4) 0.006(4)
C15 0.033(4) 0.042(4) 0.045(4) 0.001(3) -0.011(3) -0.003(3)
C16 0.014(3) 0.031(3) 0.037(3) 0.001(3) -0.003(2) -0.007(2)

loop_
_atom_type_symbol
_atom_type_description
_atom_type_scat_dispersion_real
_atom_type_scat_dispersion_imag
_atom_type_scat_source
C C 0.0181 0.0091 'International Tables Vol C Tables 4.2.6.8 and 6.1.1.4'
H H 0.0000 0.0000 'International Tables Vol C Tables 4.2.6.8 and 6.1.1.4'
N N 0.0311 0.0180 'International Tables Vol C Tables 4.2.6.8 and 6.1.1.4'
O O 0.0492 0.0322 'International Tables Vol C Tables 4.2.6.8 and 6.1.1.4'
P P 0.2955 0.4335 'International Tables Vol C Tables 4.2.6.8 and 6.1.1.4'
Os Os -4.9801 6.2216 'International Tables Vol C Tables 4.2.6.8 and 6.1.1.4'

loop_
_geom_angle_atom_site_label_1
_geom_angle_atom_site_label_2
_geom_angle_atom_site_label_3
_geom_angle
C23 P1 C17 109.9(3)
C23 P1 C29 108.2(3)
C23 P1 C35 109.6(3)
C29 P1 C17 112.0(3)
C35 P1 C17 107.4(3)
C35 P1 C29 109.7(3)
C18 C17 P1 118.4(5)
C22 C17 P1 120.7(5)
C22 C17 C18 120.8(6)
C17 C18 H18 120.1
C19 C18 C17 119.7(6)
C19 C18 H18 120.1
C18 C19 H19 120.1
C18 C19 C20 119.8(6)
C20 C19 H19 120.1
C19 C20 H20 119.4
C21 C20 C19 121.1(7)
C21 C20 H20 119.4
C20 C21 H21 120.5
C20 C21 C22 119.0(7)
C22 C21 H21 120.5
C17 C22 C21 119.5(7)
C17 C22 H22 120.3
C21 C22 H22 120.3
C24 C23 P1 120.5(5)
C28 C23 P1 120.0(5)
C28 C23 C24 119.4(6)
C23 C24 H24 120.2
C25 C24 C23 119.6(7)
C25 C24 H24 120.2
C24 C25 H25 120.5
C26 C25 C24 119.0(7)
C26 C25 H25 120.5
C25 C26 H26 119.1
C27 C26 C25 121.8(6)
C27 C26 H26 119.1
C26 C27 H27 120.1
C26 C27 C28 119.7(7)
C28 C27 H27 120.1
C23 C28 C27 120.4(6)
C23 C28 H28 119.8
C27 C28 H28 119.8
C30 C29 P1 119.2(5)
C30 C29 C34 120.2(6)
C34 C29 P1 120.5(5)
C29 C30 H30 120.1
C29 C30 C31 119.8(7)
C31 C30 H30 120.1
C30 C31 H31 120.6
C30 C31 C32 118.8(7)
C32 C31 H31 120.6
C31 C32 H32 119.2
C33 C32 C31 121.6(7)
C33 C32 H32 119.2
C32 C33 H33 119.9
C32 C33 C34 120.2(7)
C34 C33 H33 119.9
C29 C34 C33 119.3(7)
C29 C34 H34 120.3
C33 C34 H34 120.3
C36 C35 P1 121.1(5)
C36 C35 C40 119.5(6)
C40 C35 P1 119.2(5)
C35 C36 H36 120.2
C35 C36 C37 119.7(6)
C37 C36 H36 120.2
C36 C37 H37 119.8
C38 C37 C36 120.4(7)
C38 C37 H37 119.8
C37 C38 H38 119.8
C39 C38 C37 120.4(7)
C39 C38 H38 119.8
C38 C39 H39 119.5
C38 C39 C40 121.0(7)
C40 C39 H39 119.5
C35 C40 H40 120.5
C39 C40 C35 119.0(6)
C39 C40 H40 120.5
C1 Os1 C2 86.2(4)
C1 Os1 O2 170.9(4)
C1 Os1 N5 95.8(4)
C3 Os1 C1 87.1(4)
C3 Os1 C2 86.9(4)
C3 Os1 O2 89.1(3)
C3 Os1 N5 172.2(3)
C2 Os1 N5 86.1(3)
N4 Os1 C1 88.5(4)
N4 Os1 C3 89.0(4)
N4 Os1 C2 173.4(4)
N4 Os1 O2 99.7(4)
N4 Os1 N5 98.3(4)
O2 Os1 C2 85.3(3)
O2 Os1 N5 86.91(19)
N1 C1 Os1 176.1(12)
N3 C3 Os1 175.4(11)
N2 C2 Os1 177.5(10)
O1 N4 Os1 172.0(10)
C1A Os1A C2A 84.9(14)
C1A Os1A O2 164.0(13)
C1A Os1A N5 96.2(15)
C3A Os1A C1A 86.7(13)
C3A Os1A C2A 85.1(13)
C3A Os1A O2 89.7(13)
C3A Os1A N5 166.4(11)
C2A Os1A O2 79.2(14)
C2A Os1A N5 82.0(14)
N4A Os1A C1A 85.7(14)
N4A Os1A C3A 94.3(13)
N4A Os1A C2A 170.6(16)
N4A Os1A O2 110.1(12)
N4A Os1A N5 99.2(12)
O2 Os1A N5 83.9(2)
N3A C3A Os1A 176(5)
N2A C2A Os1A 176(5)
O1A N4A Os1A 176(4)
Os1 O2 Os1A 15.40(6)
C4 O2 Os1 124.1(4)
C4 O2 Os1A 131.9(4)
C10 O3 C11 105.2(5)
Os1 N5 Os1A 14.86(6)
C10 N5 Os1 122.8(4)
C10 N5 Os1A 127.2(4)
C10 N5 C16 106.1(5)
C16 N5 Os1 130.5(4)
C16 N5 Os1A 126.0(4)
O2 C4 C5 116.9(7)
O2 C4 C9 125.6(6)
C9 C4 C5 117.4(7)
C4 C5 H5 120.2
C6 C5 C4 119.7(8)
C6 C5 H5 120.2
C5 C6 H6 118.0
C7 C6 C5 124.0(8)
C7 C6 H6 118.0
C6 C7 H7 120.9
C6 C7 C8 118.2(7)
C8 C7 H7 120.9
C7 C8 H8 119.8
C7 C8 C9 120.4(7)
C9 C8 H8 119.8
C4 C9 C8 120.4(6)
C4 C9 C10 122.2(6)
C8 C9 C10 117.3(6)
O3 C10 C9 118.3(6)
N5 C10 O3 113.6(6)
N5 C10 C9 128.1(6)
C12 C11 O3 126.9(7)
C16 C11 O3 108.6(6)
C16 C11 C12 124.5(7)
C11 C12 H12 122.5
C13 C12 C11 114.9(7)
C13 C12 H12 122.5
C12 C13 H13 119.3
C12 C13 C14 121.4(7)
C14 C13 H13 119.3
C13 C14 H14 119.0
C15 C14 C13 121.9(8)
C15 C14 H14 119.0
C14 C15 H15 121.6
C16 C15 C14 116.7(7)
C16 C15 H15 121.6
C11 C16 N5 106.4(5)
C11 C16 C15 120.5(6)
C15 C16 N5 133.1(6)

loop_
_geom_bond_atom_site_label_1
_geom_bond_atom_site_label_2
_geom_bond_distance
P1 C17 1.811(6)
P1 C23 1.792(6)
P1 C29 1.794(6)
P1 C35 1.793(6)
C17 C18 1.383(9)
C17 C22 1.374(9)
C18 H18 0.9500
C18 C19 1.379(9)
C19 H19 0.9500
C19 C20 1.378(10)
C20 H20 0.9500
C20 C21 1.375(10)
C21 H21 0.9500
C21 C22 1.406(10)
C22 H22 0.9500
C23 C24 1.399(9)
C23 C28 1.387(9)
C24 H24 0.9500
C24 C25 1.398(9)
C25 H25 0.9500
C25 C26 1.388(11)
C26 H26 0.9500
C26 C27 1.351(10)
C27 H27 0.9500
C27 C28 1.388(8)
C28 H28 0.9500
C29 C30 1.386(9)
C29 C34 1.386(9)
C30 H30 0.9500
C30 C31 1.386(10)
C31 H31 0.9500
C31 C32 1.391(12)
C32 H32 0.9500
C32 C33 1.344(12)
C33 H33 0.9500
C33 C34 1.388(10)
C34 H34 0.9500
C35 C36 1.392(9)
C35 C40 1.403(9)
C36 H36 0.9500
C36 C37 1.392(9)
C37 H37 0.9500
C37 C38 1.370(10)
C38 H38 0.9500
C38 C39 1.361(11)
C39 H39 0.9500
C39 C40 1.391(9)
C40 H40 0.9500
Os1 C1 2.032(7)
Os1 C3 2.032(7)
Os1 C2 2.090(9)
Os1 N4 1.782(8)
Os1 O2 2.072(4)
Os1 N5 2.105(5)
N1 C1 1.132(9)
N3 C3 1.150(10)
N2 C2 1.148(12)
N4 O1 1.145(10)
Os1A C1A 2.045(13)
Os1A C3A 2.020(16)
Os1A C2A 2.088(18)
Os1A N4A 1.796(16)
Os1A O2 2.110(5)
Os1A N5 2.189(6)
N3A C3A 1.154(18)
N2A C2A 1.16(2)
N4A O1A 1.14(2)
O2 C4 1.316(8)
O3 C10 1.339(7)
O3 C11 1.396(8)
N5 C10 1.310(8)
N5 C16 1.422(8)
C4 C5 1.411(9)
C4 C9 1.410(10)
C5 H5 0.9500
C5 C6 1.380(11)
C6 H6 0.9500
C6 C7 1.358(14)
C7 H7 0.9500
C7 C8 1.381(11)
C8 H8 0.9500
C8 C9 1.426(9)
C9 C10 1.443(9)
C11 C12 1.383(10)
C11 C16 1.370(9)
C12 H12 0.9500
C12 C13 1.382(12)
C13 H13 0.9500
C13 C14 1.403(13)
C14 H14 0.9500
C14 C15 1.383(11)
C15 H15 0.9500
C15 C16 1.378(9)
